data_2004771
loop_
_publ_author_name
'Cannadine, J. C.'
'Corden, J. P.'
'Errington, W.'
'Moore, P.'
'Wallbridge, M. G. H.'

_publ_section_title
;
 Two Schiff Base Ligands Derived from 1,2-Diaminocyclohexane
;
_journal_issue 4
_journal_name_full 'Acta Crystallographica Section C'
_journal_page_first 1014
_journal_page_last 1017
_journal_paper_doi 10.1107/S0108270195014090
_journal_volume 52
_journal_year 1996
_chemical_formula_moiety 'C20 H22 N2 O2'
_chemical_formula_sum 'C20 H22 N2 O2'
_chemical_formula_weight 322.40
_chemical_name_systematic
;
2,2'-[(1,2-cyclohexanediyl)bis(nitrilomethylidyne)]bisphenol
;
_space_group_IT_number 9
_symmetry_cell_setting monoclinic
_symmetry_space_group_name_Hall 'C -2yc'
_symmetry_space_group_name_H-M 'C 1 c 1'
_audit_creation_method SHELXL
_cell_angle_alpha 90.00
_cell_angle_beta 98.50(2)
_cell_angle_gamma 90.00
_cell_formula_units_Z 4
_cell_length_a 16.013(6)
_cell_length_b 11.860(6)
_cell_length_c 9.643(2)
_cell_measurement_reflns_used 250
_cell_measurement_temperature 293(2)
_cell_measurement_theta_max 25.00
_cell_measurement_theta_min 2.15
_cell_volume 1811.2(12)
_computing_cell_refinement MADNES
_computing_data_collection 'MADNES (Pflugrath & Messerschmidt, 1992)'
_computing_data_reduction 'SHELXTL-Plus (Sheldrick, 1990)'
_computing_molecular_graphics SHELXTL-Plus
_computing_publication_material SHELXL-93
_computing_structure_refinement 'SHELXL-93 (Sheldrick, 1994)'
_computing_structure_solution SHELXTL-Plus
_diffrn_ambient_temperature 293(2)
_diffrn_measurement_device
;
Delft Instruments FAST TV area-detector diffractometer
;
_diffrn_measurement_method 'flat plate'
_diffrn_radiation_monochromator graphite
_diffrn_radiation_source 'rotating anode'
_diffrn_radiation_type 'Mo K\a'
_diffrn_radiation_wavelength 0.71073
_diffrn_reflns_av_R_equivalents 0.0461
_diffrn_reflns_av_sigmaI/netI 0.0386
_diffrn_reflns_limit_h_max 16
_diffrn_reflns_limit_h_min -17
_diffrn_reflns_limit_k_max 12
_diffrn_reflns_limit_k_min -13
_diffrn_reflns_limit_l_max 9
_diffrn_reflns_limit_l_min -10
_diffrn_reflns_number 3417
_diffrn_reflns_theta_max 25.02
_diffrn_reflns_theta_min 2.15
_exptl_absorpt_coefficient_mu 0.077
_exptl_absorpt_correction_type none
_exptl_crystal_colour yellow
_exptl_crystal_density_diffrn 1.182
_exptl_crystal_density_method 'not measured'
_exptl_crystal_description block
_exptl_crystal_F_000 688
_exptl_crystal_size_max 0.28
_exptl_crystal_size_mid 0.16
_exptl_crystal_size_min 0.14
_refine_diff_density_max 0.153
_refine_diff_density_min -0.141
_refine_ls_abs_structure_details 'Flack (1983)'
_refine_ls_abs_structure_Flack 1.4(18)
_refine_ls_extinction_method none
_refine_ls_goodness_of_fit_all 1.022
_refine_ls_goodness_of_fit_obs 1.064
_refine_ls_hydrogen_treatment noref
_refine_ls_matrix_type full
_refine_ls_number_parameters 217
_refine_ls_number_reflns 1932
_refine_ls_number_restraints 2
_refine_ls_restrained_S_all 1.136
_refine_ls_restrained_S_obs 1.064
_refine_ls_R_factor_all 0.0484
_refine_ls_R_factor_obs 0.0436
_refine_ls_shift/esd_max -0.001
_refine_ls_shift/esd_mean 0.000
_refine_ls_structure_factor_coef Fsqd
_refine_ls_weighting_details 'w = 1/[\s^2^(Fo^2^)+( 0.0729P)^2^+0.0000P] where P=(Fo^2^+2Fc^2^)/3'
_refine_ls_weighting_scheme calc
_refine_ls_wR_factor_all 0.1219
_refine_ls_wR_factor_obs 0.1071
_reflns_number_observed 1728
_reflns_number_total 1936
_reflns_observed_criterion >2sigma(I)
_cod_data_source_file ka1152.cif
_cod_data_source_block I
_cod_depositor_comments
;
The following automatic conversions were performed:

'_refine_ls_weighting_scheme' value 'calc w = 1/[\s^2^(Fo^2^)+(
0.0729P)^2^+0.0000P] where P=(Fo^2^+2Fc^2^)/3' was changed to 'calc'.
New tag '_refine_ls_weighting_details' was created. The value of the
new tag was set to 'w = 1/[\s^2^(Fo^2^)+( 0.0729P)^2^+0.0000P] where
P=(Fo^2^+2Fc^2^)/3'.

Automatic conversion script
Id: cif_fix_values 3143 2015-03-26 13:38:13Z robertas 
;
_cod_original_sg_symbol_H-M 'C c'
_cod_database_code 2004771

loop_
_symmetry_equiv_pos_as_xyz
'x, y, z'
'x, -y, z+1/2'
'x+1/2, y+1/2, z'
'x+1/2, -y+1/2, z+1/2'

loop_
_atom_site_aniso_label
_atom_site_aniso_U_11
_atom_site_aniso_U_22
_atom_site_aniso_U_33
_atom_site_aniso_U_12
_atom_site_aniso_U_13
_atom_site_aniso_U_23
O1 0.073(2) 0.112(2) 0.0726(15) -0.0064(14) 0.0008(12) 0.0364(13)
O2 0.120(2) 0.0602(13) 0.0679(13) -0.0082(13) -0.0036(12) 0.0097(10)
N1 0.0491(14) 0.0641(14) 0.0519(13) 0.0014(12) 0.0016(11) -0.0019(11)
N2 0.0494(14) 0.0574(15) 0.0543(14) 0.0013(11) 0.0048(10) 0.0026(10)
C1 0.054(2) 0.072(2) 0.048(2) 0.0047(15) 0.0052(13) -0.0003(13)
C2 0.060(2) 0.095(2) 0.069(2) -0.008(2) 0.019(2) -0.002(2)
C3 0.050(2) 0.092(2) 0.094(2) 0.010(2) 0.009(2) -0.003(2)
C4 0.059(2) 0.081(2) 0.100(2) 0.021(2) -0.002(2) 0.009(2)
C5 0.061(2) 0.063(2) 0.088(2) 0.008(2) 0.008(2) 0.0145(15)
C6 0.052(2) 0.057(2) 0.054(2) 0.0044(13) 0.0043(12) -0.0026(13)
C7 0.050(2) 0.0563(15) 0.0543(15) 0.0036(13) 0.0045(12) 0.0015(13)
C8 0.047(2) 0.059(2) 0.054(2) -0.0033(13) -0.0016(12) 0.0017(12)
C9 0.066(2) 0.075(2) 0.058(2) 0.003(2) -0.0052(14) -0.0088(14)
C10 0.068(2) 0.092(2) 0.071(2) -0.014(2) -0.013(2) -0.004(2)
C11 0.045(2) 0.100(2) 0.076(2) -0.009(2) -0.0041(14) 0.010(2)
C12 0.049(2) 0.089(2) 0.071(2) 0.001(2) 0.0063(15) 0.006(2)
C13 0.046(2) 0.059(2) 0.052(2) -0.0017(13) 0.0011(12) 0.0037(12)
C14 0.0407(14) 0.056(2) 0.0536(15) 0.0057(13) 0.0090(11) 0.0028(12)
C15 0.0432(15) 0.054(2) 0.055(2) 0.0062(13) 0.0100(11) 0.0015(12)
C16 0.058(2) 0.057(2) 0.060(2) 0.0027(14) 0.0082(14) 0.0008(13)
C17 0.065(2) 0.069(2) 0.067(2) -0.007(2) 0.0086(15) -0.0150(15)
C18 0.061(2) 0.089(2) 0.054(2) 0.008(2) 0.0058(14) -0.011(2)
C19 0.078(2) 0.074(2) 0.051(2) 0.014(2) 0.006(2) 0.0048(15)
C20 0.063(2) 0.057(2) 0.052(2) 0.0064(15) 0.0070(14) 0.0000(13)

loop_
_atom_site_label
_atom_site_occupancy
_atom_site_fract_x
_atom_site_fract_y
_atom_site_fract_z
_atom_site_U_iso_or_equiv
_atom_site_thermal_displace_type
_atom_site_calc_flag
_atom_site_refinement_flags
_atom_site_type_symbol
O1 1 1.0259(2) .2372(2) -0.1151(2) .0865(7) Uani d . O
H1 1 .9602(2) .2147(2) -0.1231(2) .104 Uiso d R H
O2 1 .8539(2) .1559(2) .3976(2) .0845(7) Uani d . O
H2A 1 .8404(2) .1576(2) .2814(2) .101 Uiso d R H
N1 1 .89210(15) .1387(2) -.0487(2) .0556(6) Uani d . N
N2 1 .7976(2) .2349(2) .1494(2) .0540(6) Uani d . N
C1 1 1.0726(2) .1683(2) -.0234(3) .0580(7) Uani d . C
C2 1 1.1599(2) .1739(3) -.0062(3) .0736(9) Uani d . C
H2 1 1.1864(2) .2242(3) -.0593(3) .088 Uiso d R H
C3 1 1.2079(2) .1053(3) .0885(4) .0784(9) Uani d . C
H3 1 1.2665(2) .1089(3) .0985(4) .094 Uiso d R H
C4 1 1.1704(2) .0303(3) .1688(4) .0811(10) Uani d . C
H4 1 1.2034(2) -.0146(3) .2344(4) .097 Uiso d R H
C5 1 1.0836(2) .0227(3) .1522(3) .0709(8) Uani d . C
H5 1 1.0584(2) -.0278(3) .2070(3) .085 Uiso d R H
C6 1 1.0326(2) .0899(2) .0559(3) .0546(7) Uani d . C
C7 1 .9416(2) .0787(2) .0372(3) .0539(6) Uani d . C
H7 1 .9199(2) .0148(2) .1007(3) .065 Uiso d R H
C8 1 .8011(2) .1204(2) -.0594(3) .0542(7) Uani d . C
H8 1 .7913(2) .0528(2) -.0056(3) .065 Uiso calc R H
C9 1 .7620(2) .1021(3) -0.2118(3) .0676(8) Uani d . C
H9A 1 .7877(2) .0368(3) -0.2490(3) .081 Uiso d R H
H9B 1 .7735(2) .1674(3) -0.2667(3) .081 Uiso d R H
C10 1 .6676(2) .0849(3) -0.2245(4) .0795(9) Uani d . C
H10A 1 .6439(2) .0773(3) -0.3226(4) .095 Uiso d R H
H10B 1 .6566(2) .0155(3) -0.1772(4) .095 Uiso d R H
C11 1 .6249(2) .1821(3) -0.1601(3) .0750(9) Uani d . C
H11A 1 .5656(2) .1647(3) -0.1620(3) .090 Uiso d R H
H11B 1 .6289(2) .2495(3) -0.2156(3) .090 Uiso d R H
C12 1 .6650(2) .2028(3) -.0086(3) .0700(8) Uani d . C
H12A 1 .6396(2) .2692(3) .0266(3) .084 Uiso d R H
H12B 1 .6540(2) .1393(3) .0494(3) .084 Uiso d R H
C13 1 .7596(2) .2206(2) .0021(3) .0529(7) Uani d . C
H13 1 .7701(2) .2887(2) -.0503(3) .064 Uiso calc R H
C14 1 .8311(2) .3288(2) .1894(3) .0498(6) Uani d . C
H14 1 .8401(2) .3985(2) .1201(3) .060 Uiso d R H
C15 1 .8746(2) .3473(2) .3306(3) .0506(7) Uani d . C
C16 1 .9080(2) .4527(2) .3702(3) .0587(7) Uani d . C
H16 1 .8978(2) .5130(2) .3083(3) .070 Uiso d R H
C17 1 .9563(2) .4695(3) .5003(3) .0673(8) Uani d . C
H17 1 .9789(2) .5401(3) .5253(3) .081 Uiso d R H
C18 1 .9702(2) .3800(3) .5923(3) .0685(9) Uani d . C
H18 1 1.0038(2) .3897(3) .6787(3) .082 Uiso d R H
C19 1 .9359(2) .2760(3) .5576(3) .0681(9) Uani d . C
H19 1 .9447(2) .2167(3) .6212(3) .082 Uiso d R H
C20 1 .8874(2) .2588(2) .4284(3) .0574(7) Uani d . C

loop_
_atom_type_symbol
_atom_type_description
_atom_type_scat_dispersion_real
_atom_type_scat_dispersion_imag
_atom_type_scat_source
C C 0.0033 0.0016 'International Tables Vol C Tables 4.2.6.8 and 6.1.1.4'
H H 0.0000 0.0000 'International Tables Vol C Tables 4.2.6.8 and 6.1.1.4'
N N 0.0061 0.0033 'International Tables Vol C Tables 4.2.6.8 and 6.1.1.4'
O O 0.0106 0.0060 'International Tables Vol C Tables 4.2.6.8 and 6.1.1.4'

loop_
_geom_angle_atom_site_label_1
_geom_angle_atom_site_label_2
_geom_angle_atom_site_label_3
_geom_angle
_geom_angle_publ_flag
C7 N1 C8 118.7(2) y
C14 N2 C13 119.4(2) y
O1 C1 C2 120.1(3) ?
O1 C1 C6 120.1(2) y
C2 C1 C6 119.8(3) ?
C3 C2 C1 120.5(3) ?
C2 C3 C4 120.7(3) ?
C3 C4 C5 119.6(3) ?
C4 C5 C6 121.5(3) ?
C5 C6 C1 117.9(3) ?
C5 C6 C7 120.7(2) ?
C1 C6 C7 121.4(2) ?
N1 C7 C6 123.2(2) y
N1 C8 C13 110.2(2) y
N1 C8 C9 110.6(2) ?
C13 C8 C9 110.2(2) ?
C10 C9 C8 111.1(3) ?
C9 C10 C11 111.7(3) ?
C10 C11 C12 111.3(3) ?
C13 C12 C11 111.2(2) ?
N2 C13 C12 110.4(2) ?
N2 C13 C8 108.9(2) y
C12 C13 C8 110.7(2) ?
N2 C14 C15 122.6(2) y
C16 C15 C20 118.4(3) ?
C16 C15 C14 120.3(2) ?
C20 C15 C14 121.3(2) ?
C17 C16 C15 121.2(3) ?
C18 C17 C16 119.1(3) ?
C19 C18 C17 120.9(3) ?
C18 C19 C20 120.3(3) ?
O2 C20 C19 119.0(3) ?
O2 C20 C15 120.9(3) y
C19 C20 C15 120.1(3) ?

loop_
_geom_bond_atom_site_label_1
_geom_bond_atom_site_label_2
_geom_bond_distance
_geom_bond_publ_flag
O1 C1 1.347(4) y
O2 C20 1.348(3) y
N1 C7 1.276(3) y
N1 C8 1.462(4) y
N2 C14 1.270(3) y
N2 C13 1.470(4) y
C1 C2 1.385(4) ?
C1 C6 1.415(4) ?
C2 C3 1.371(5) ?
C3 C4 1.375(5) ?
C4 C5 1.378(5) ?
C5 C6 1.393(4) ?
C6 C7 1.447(4) y
C8 C13 1.524(4) y
C8 C9 1.526(4) ?
C9 C10 1.513(5) ?
C10 C11 1.518(5) ?
C11 C12 1.526(5) ?
C12 C13 1.518(4) ?
C14 C15 1.452(4) y
C15 C16 1.391(4) ?
C15 C20 1.406(4) ?
C16 C17 1.388(4) ?
C17 C18 1.380(4) ?
C18 C19 1.372(5) ?
C19 C20 1.382(4) ?

loop_
_geom_torsion_atom_site_label_1
_geom_torsion_atom_site_label_2
_geom_torsion_atom_site_label_3
_geom_torsion_atom_site_label_4
_geom_torsion
_geom_torsion_publ_flag
O1 C1 C2 C3 179.0(3) ?
C6 C1 C2 C3 -1.0(4) ?
C1 C2 C3 C4 -0.5(5) ?
C2 C3 C4 C5 1.1(5) ?
C3 C4 C5 C6 -0.3(5) ?
C4 C5 C6 C1 -1.1(4) ?
C4 C5 C6 C7 178.3(3) ?
O1 C1 C6 C5 -178.2(3) ?
C2 C1 C6 C5 1.7(4) ?
O1 C1 C6 C7 2.4(4) y
C2 C1 C6 C7 -177.7(2) ?
C8 N1 C7 C6 -180.0(2) y
C5 C6 C7 N1 179.5(3) ?
C1 C6 C7 N1 -1.1(4) y
C7 N1 C8 C13 110.0(3) y
C7 N1 C8 C9 -128.0(3) ?
N1 C8 C9 C10 -179.1(3) ?
C13 C8 C9 C10 -57.1(3) ?
C8 C9 C10 C11 55.6(4) ?
C9 C10 C11 C12 -54.2(4) ?
C10 C11 C12 C13 54.6(4) ?
C14 N2 C13 C12 -114.9(3) ?
C14 N2 C13 C8 123.4(2) y
C11 C12 C13 N2 -177.3(3) ?
C11 C12 C13 C8 -56.6(3) ?
N1 C8 C13 N2 -58.6(3) y
C9 C8 C13 N2 179.1(2) ?
N1 C8 C13 C12 179.9(2) ?
C9 C8 C13 C12 57.6(3) ?
C13 N2 C14 C15 -175.9(2) y
N2 C14 C15 C16 -178.1(2) ?
N2 C14 C15 C20 4.8(4) y
C20 C15 C16 C17 3.1(4) ?
C14 C15 C16 C17 -174.1(2) ?
C15 C16 C17 C18 -1.0(4) ?
C16 C17 C18 C19 -1.1(4) ?
C17 C18 C19 C20 0.8(4) ?
C18 C19 C20 O2 -179.4(3) ?
C18 C19 C20 C15 1.4(4) ?
C16 C15 C20 O2 177.5(3) ?
C14 C15 C20 O2 -5.2(4) y
C16 C15 C20 C19 -3.3(4) ?
C14 C15 C20 C19 173.9(3) ?

loop_
_cod_related_entry_id
_cod_related_entry_database
_cod_related_entry_code
1 ChemSpider 10605993
